data_4125627
loop_
_publ_author_name
'Ke, Chun-Hung'
'Chen, Chien-Hong'
'Tsai, Ming-Li'
'Wang, Hsuan-Chi'
'Tsai, Fu-Te'
'Chiang, Yun-Wei'
'Shih, Wei-Chih'
'Bohle, D. Scott'
'Liaw, Wen-Feng'

_publ_section_title
;
 {Fe(NO)2}(9) Dinitrosyl Iron Complex Acting as a Vehicle for the NO
 Radical.
;
_journal_issue 1
_journal_name_full 'Journal of the American Chemical Society'
_journal_page_first 67
_journal_page_last 70
_journal_paper_doi 10.1021/jacs.6b11454
_journal_volume 139
_journal_year 2017
_chemical_absolute_configuration rm
_chemical_formula_sum 'C20 H24 B F4 Fe N4 O2'
_chemical_formula_weight 495.09
_space_group_crystal_system orthorhombic
_space_group_IT_number 29
_space_group_name_Hall 'P 2c -2ac'
_space_group_name_H-M_alt 'P c a 21'
_symmetry_space_group_name_Hall 'P 2c -2ac'
_symmetry_space_group_name_H-M 'P c a 21'
_atom_sites_solution_hydrogens geom
_audit_creation_method SHELXL-2014/6
_cell_angle_alpha 90
_cell_angle_beta 90
_cell_angle_gamma 90
_cell_formula_units_Z 4
_cell_length_a 15.3013(10)
_cell_length_b 10.7723(6)
_cell_length_c 14.3639(10)
_cell_measurement_reflns_used 2092
_cell_measurement_temperature 200(2)
_cell_measurement_theta_max 24.46
_cell_measurement_theta_min 2.61
_cell_volume 2367.6(3)
_computing_data_collection 'Bruker APEX2'
_computing_molecular_graphics 'Bruker SHELXTL'
_computing_publication_material 'Bruker SHELXTL'
_computing_structure_refinement 'SHELXL-2014/6 (Sheldrick, 2014)'
_computing_structure_solution 'SHELXS-86 (Sheldrick, 1986)'
_diffrn_ambient_temperature 200(2)
_diffrn_measured_fraction_theta_full 0.977
_diffrn_measured_fraction_theta_max 0.994
_diffrn_measurement_device_type 'Bruker APEX2'
_diffrn_radiation_monochromator graphite
_diffrn_radiation_source 'fine-focus sealed tube'
_diffrn_radiation_type MoK\a
_diffrn_radiation_wavelength 0.71073
_diffrn_reflns_av_R_equivalents 0.0601
_diffrn_reflns_av_unetI/netI 0.1353
_diffrn_reflns_Laue_measured_fraction_full 0.977
_diffrn_reflns_Laue_measured_fraction_max 0.994
_diffrn_reflns_limit_h_max 18
_diffrn_reflns_limit_h_min -16
_diffrn_reflns_limit_k_max 12
_diffrn_reflns_limit_k_min -11
_diffrn_reflns_limit_l_max 13
_diffrn_reflns_limit_l_min -17
_diffrn_reflns_number 8765
_diffrn_reflns_point_group_measured_fraction_full 0.857
_diffrn_reflns_point_group_measured_fraction_max 0.872
_diffrn_reflns_theta_full 25.242
_diffrn_reflns_theta_max 25.114
_diffrn_reflns_theta_min 2.312
_exptl_absorpt_coefficient_mu 0.691
_exptl_absorpt_correction_T_max 0.9796
_exptl_absorpt_correction_T_min 0.6217
_exptl_absorpt_correction_type multi-scan
_exptl_crystal_colour black
_exptl_crystal_density_diffrn 1.389
_exptl_crystal_density_meas ?
_exptl_crystal_density_method 'not measured'
_exptl_crystal_description prism
_exptl_crystal_F_000 1020
_exptl_crystal_size_max 0.76
_exptl_crystal_size_mid 0.11
_exptl_crystal_size_min 0.03
_refine_diff_density_max 0.417
_refine_diff_density_min -0.329
_refine_diff_density_rms 0.058
_refine_ls_abs_structure_details
;
 Flack x determined using 723 quotients [(I+)-(I-)]/[(I+)+(I-)]
 (Parsons, Flack and Wagner, Acta Cryst. B69 (2013) 249-259).
;
_refine_ls_abs_structure_Flack 0.01(2)
_refine_ls_extinction_method none
_refine_ls_goodness_of_fit_ref 1.072
_refine_ls_hydrogen_treatment constr
_refine_ls_matrix_type full
_refine_ls_number_parameters 341
_refine_ls_number_reflns 3679
_refine_ls_number_restraints 181
_refine_ls_restrained_S_all 1.065
_refine_ls_R_factor_all 0.1328
_refine_ls_R_factor_gt 0.0696
_refine_ls_shift/su_max 0.019
_refine_ls_shift/su_mean 0.001
_refine_ls_structure_factor_coef Fsqd
_refine_ls_weighting_details 'w=1/[\s^2^(Fo^2^)+(0.0210P)^2^] where P=(Fo^2^+2Fc^2^)/3'
_refine_ls_weighting_scheme calc
_refine_ls_wR_factor_gt 0.0814
_refine_ls_wR_factor_ref 0.0934
_reflns_Friedel_coverage 0.678
_reflns_Friedel_fraction_full 0.725
_reflns_Friedel_fraction_max 0.738
_reflns_number_gt 2377
_reflns_number_total 3679
_reflns_threshold_expression 'I > 2\s(I)'
_cod_data_source_file ja6b11454_si_002.cif
_cod_data_source_block 2-Me
_cod_depositor_comments
;
The following automatic conversions were performed:

'_exptl_crystal_density_meas' value 'not measured' was changed to '?'
- the value is perceived as not measured.

Automatic conversion script
Id: cif_fix_values 4973 2017-02-22 13:04:09Z antanas 
;
_cod_database_code 4125627
_shelx_space_group_comment
;
The symmetry employed for this shelxl refinement is uniquely defined
by the following loop, which should always be used as a source of
symmetry information in preference to the above space-group names.
They are only intended as comments.
;
_shelxl_version_number 2014/6

loop_
_space_group_symop_operation_xyz
'x, y, z'
'-x, -y, z+1/2'
'x+1/2, -y, z'
'-x+1/2, y, z+1/2'

loop_
_atom_site_label
_atom_site_type_symbol
_atom_site_fract_x
_atom_site_fract_y
_atom_site_fract_z
_atom_site_U_iso_or_equiv
_atom_site_adp_type
_atom_site_occupancy
_atom_site_site_symmetry_order
_atom_site_calc_flag
_atom_site_refinement_flags_posn
_atom_site_refinement_flags_adp
_atom_site_refinement_flags_occupancy
_atom_site_disorder_assembly
_atom_site_disorder_group
C1 C 0.9045(5) 0.8334(6) 0.8809(4) 0.0311(18) Uani 1 1 d . . . A 1
C2 C 0.8333(5) 0.9125(7) 0.8904(5) 0.0387(19) Uani 1 1 d . . . A 1
C3 C 0.7399(5) 0.8718(7) 0.8731(6) 0.060(2) Uani 1 1 d . . . A 1
H3A H 0.7150 0.9208 0.8221 0.091 Uiso 1 1 calc R U . A 1
H3B H 0.7053 0.8848 0.9297 0.091 Uiso 1 1 calc R U . A 1
H3C H 0.7390 0.7836 0.8564 0.091 Uiso 1 1 calc R U . A 1
C4 C 0.8499(6) 1.0332(7) 0.9195(5) 0.051(2) Uani 1 1 d . . . A 1
H4 H 0.8027 1.0898 0.9268 0.061 Uiso 1 1 calc R U . A 1
C5 C 0.9335(7) 1.0714(7) 0.9376(6) 0.062(3) Uani 1 1 d . . . A 1
H5 H 0.9438 1.1545 0.9568 0.074 Uiso 1 1 calc R U . A 1
C6 C 1.0021(6) 0.9914(8) 0.9286(5) 0.056(2) Uani 1 1 d . . . A 1
H6 H 1.0594 1.0199 0.9425 0.068 Uiso 1 1 calc R U . A 1
C7 C 0.9905(5) 0.8690(7) 0.8995(5) 0.041(2) Uani 1 1 d . . . A 1
C8 C 1.0673(5) 0.7834(7) 0.8909(6) 0.067(3) Uani 1 1 d . . . A 1
H8A H 1.0561 0.7226 0.8415 0.101 Uiso 1 1 calc R U . A 1
H8B H 1.0764 0.7400 0.9501 0.101 Uiso 1 1 calc R U . A 1
H8C H 1.1197 0.8316 0.8755 0.101 Uiso 1 1 calc R U . A 1
C9 C 0.8787(5) 0.6324(6) 1.0095(5) 0.051(2) Uani 1 1 d . . . A 1
H9A H 0.9288 0.5870 1.0350 0.077 Uiso 1 1 calc R U . A 1
H9B H 0.8245 0.5987 1.0357 0.077 Uiso 1 1 calc R U . A 1
H9C H 0.8837 0.7205 1.0256 0.077 Uiso 1 1 calc R U . A 1
C10 C 0.8772(4) 0.6185(7) 0.9067(5) 0.0320(19) Uani 1 1 d . . . A 1
C11 C 0.8629(4) 0.4933(6) 0.8629(5) 0.0303(19) Uani 1 1 d . . . A 1
C12 C 0.8418(5) 0.3855(6) 0.9255(5) 0.050(2) Uani 1 1 d . . . A 1
H12A H 0.8326 0.3108 0.8877 0.075 Uiso 1 1 calc R U . A 1
H12B H 0.7886 0.4038 0.9609 0.075 Uiso 1 1 calc R U . A 1
H12C H 0.8904 0.3716 0.9687 0.075 Uiso 1 1 calc R U . A 1
C13 C 0.8554(5) 0.3716(6) 0.7266(5) 0.033(2) Uani 1 1 d . . . A 1
C14 C 0.9269(5) 0.2950(6) 0.7107(6) 0.0369(17) Uani 1 1 d . . . A 1
C15 C 1.0165(5) 0.3285(7) 0.7419(5) 0.052(2) Uani 1 1 d . . . A 1
H15A H 1.0274 0.4164 0.7286 0.078 Uiso 1 1 calc R U . A 1
H15B H 1.0593 0.2775 0.7086 0.078 Uiso 1 1 calc R U . A 1
H15C H 1.0218 0.3138 0.8090 0.078 Uiso 1 1 calc R U . A 1
C16 C 0.9123(6) 0.1820(7) 0.6638(5) 0.054(2) Uani 1 1 d . . . A 1
H16 H 0.9595 0.1271 0.6516 0.064 Uiso 1 1 calc R U . A 1
C17 C 0.8283(7) 0.1518(8) 0.6358(5) 0.060(3) Uani 1 1 d . . . A 1
H17 H 0.8186 0.0748 0.6052 0.073 Uiso 1 1 calc R U . A 1
C18 C 0.7585(7) 0.2297(7) 0.6509(5) 0.057(2) Uani 1 1 d . . . A 1
H18 H 0.7020 0.2073 0.6293 0.069 Uiso 1 1 calc R U . A 1
C19 C 0.7709(5) 0.3419(6) 0.6980(6) 0.0419(18) Uani 1 1 d . . . A 1
C20 C 0.6952(4) 0.4272(6) 0.7162(6) 0.054(2) Uani 1 1 d . . . A 1
H20A H 0.6853 0.4336 0.7834 0.082 Uiso 1 1 calc R U . A 1
H20B H 0.6426 0.3940 0.6861 0.082 Uiso 1 1 calc R U . A 1
H20C H 0.7081 0.5096 0.6908 0.082 Uiso 1 1 calc R U . A 1
N1 N 0.8034(4) 0.7447(6) 0.6671(4) 0.0475(19) Uani 1 1 d . . . A 1
N2 N 0.9801(4) 0.7415(6) 0.6784(4) 0.0488(18) Uani 1 1 d . . . A 1
N3 N 0.8889(4) 0.7074(5) 0.8485(4) 0.0295(14) Uani 1 1 d . . . A 1
N4 N 0.8694(3) 0.4893(5) 0.7736(4) 0.0299(14) Uani 1 1 d . . . A 1
O1 O 0.7620(4) 0.8271(5) 0.6349(4) 0.081(2) Uani 1 1 d . . . A 1
O2 O 1.0235(4) 0.8256(6) 0.6582(4) 0.086(2) Uani 1 1 d . . . A 1
Fe1 Fe 0.88836(6) 0.66217(8) 0.70781(6) 0.0367(3) Uani 1 1 d . . . A 1
B1 B 0.8958(16) 0.590(3) 0.4860(18) 0.047(4) Uani 0.34(2) 1 d D U P A 1
F1 F 0.8652(15) 0.549(2) 0.5746(13) 0.044(4) Uani 0.34(2) 1 d D U P A 1
F2 F 0.9758(14) 0.540(2) 0.4641(18) 0.071(5) Uani 0.34(2) 1 d D U P A 1
F3 F 0.8365(16) 0.555(2) 0.4190(12) 0.065(5) Uani 0.34(2) 1 d D U P A 1
F4 F 0.902(2) 0.717(2) 0.491(3) 0.050(6) Uani 0.34(2) 1 d D U P A 1
B1' B 0.8982(11) 0.5787(15) 0.4873(11) 0.044(3) Uani 0.66(2) 1 d D U P A 2
F1' F 0.9117(10) 0.5390(10) 0.5808(6) 0.053(3) Uani 0.66(2) 1 d D U P A 2
F2' F 0.9458(8) 0.5015(9) 0.4300(7) 0.058(3) Uani 0.66(2) 1 d D U P A 2
F3' F 0.8113(6) 0.5707(10) 0.4651(11) 0.077(3) Uani 0.66(2) 1 d D U P A 2
F4' F 0.9271(10) 0.6984(11) 0.4801(13) 0.048(3) Uani 0.66(2) 1 d D U P A 2

loop_
_atom_site_aniso_label
_atom_site_aniso_U_11
_atom_site_aniso_U_22
_atom_site_aniso_U_33
_atom_site_aniso_U_23
_atom_site_aniso_U_13
_atom_site_aniso_U_12
C1 0.039(6) 0.023(4) 0.032(4) -0.003(3) -0.002(3) -0.004(4)
C2 0.040(6) 0.028(5) 0.047(5) 0.002(3) 0.004(4) 0.003(4)
C3 0.039(6) 0.050(5) 0.092(7) -0.013(5) 0.006(5) -0.004(5)
C4 0.037(6) 0.034(5) 0.081(7) -0.002(4) 0.005(5) 0.006(4)
C5 0.068(8) 0.037(5) 0.080(7) -0.006(5) 0.001(6) -0.008(6)
C6 0.038(6) 0.062(6) 0.069(7) -0.017(5) -0.008(5) -0.016(5)
C7 0.036(6) 0.045(5) 0.042(5) -0.007(4) -0.007(4) -0.002(4)
C8 0.044(6) 0.079(7) 0.079(7) -0.019(5) -0.015(5) 0.008(6)
C9 0.086(7) 0.038(4) 0.030(4) -0.004(4) 0.008(4) 0.010(5)
C10 0.038(5) 0.028(4) 0.031(4) -0.002(4) 0.003(4) 0.002(4)
C11 0.034(5) 0.026(4) 0.030(4) 0.000(4) 0.002(4) 0.005(3)
C12 0.078(6) 0.031(4) 0.042(5) 0.005(4) 0.009(4) 0.007(4)
C13 0.044(6) 0.026(4) 0.029(5) 0.005(4) 0.000(4) -0.004(4)
C14 0.051(5) 0.032(4) 0.028(4) 0.004(5) 0.006(5) -0.003(4)
C15 0.041(6) 0.056(5) 0.060(6) -0.007(4) 0.003(4) 0.007(5)
C16 0.071(8) 0.039(5) 0.052(5) -0.010(4) 0.009(4) 0.004(5)
C17 0.088(9) 0.036(5) 0.058(6) -0.015(4) -0.004(6) -0.011(6)
C18 0.078(8) 0.041(6) 0.053(5) -0.002(4) -0.004(5) -0.019(5)
C19 0.046(5) 0.036(4) 0.043(5) 0.005(4) 0.000(5) -0.011(4)
C20 0.034(5) 0.053(5) 0.076(6) 0.002(6) -0.020(5) -0.011(4)
N1 0.058(6) 0.040(4) 0.044(4) 0.000(3) -0.019(3) -0.013(4)
N2 0.049(5) 0.056(5) 0.041(4) 0.003(3) 0.004(3) -0.011(4)
N3 0.027(4) 0.029(3) 0.032(3) 0.002(3) -0.002(3) 0.004(3)
N4 0.034(4) 0.026(4) 0.030(3) -0.005(3) 0.002(3) 0.000(3)
O1 0.093(5) 0.059(4) 0.090(5) 0.011(4) -0.041(4) 0.012(4)
O2 0.077(5) 0.098(5) 0.082(4) 0.028(4) 0.006(3) -0.048(4)
Fe1 0.0486(7) 0.0311(5) 0.0303(5) 0.0025(6) -0.0012(8) -0.0052(6)
B1 0.050(7) 0.049(7) 0.042(7) -0.004(7) 0.009(6) 0.002(7)
F1 0.046(8) 0.044(7) 0.042(6) -0.001(6) 0.005(6) -0.005(8)
F2 0.064(9) 0.079(10) 0.070(10) 0.009(8) 0.025(7) 0.027(8)
F3 0.076(10) 0.081(9) 0.038(8) -0.015(8) 0.003(8) -0.022(8)
F4 0.064(14) 0.048(8) 0.038(10) -0.001(7) 0.006(10) 0.000(8)
B1' 0.047(6) 0.046(6) 0.040(5) -0.004(5) 0.009(5) 0.001(6)
F1' 0.085(8) 0.037(4) 0.036(4) 0.006(3) 0.015(5) 0.004(6)
F2' 0.074(7) 0.049(5) 0.050(5) -0.018(4) 0.011(5) 0.009(5)
F3' 0.048(5) 0.080(6) 0.103(9) -0.016(6) -0.004(5) -0.004(5)
F4' 0.063(8) 0.041(5) 0.039(6) 0.001(4) 0.013(6) -0.008(5)

loop_
_atom_type_symbol
_atom_type_description
_atom_type_scat_dispersion_real
_atom_type_scat_dispersion_imag
_atom_type_scat_source
C C 0.0033 0.0016 'International Tables Vol C Tables 4.2.6.8 and 6.1.1.4'
H H 0.0000 0.0000 'International Tables Vol C Tables 4.2.6.8 and 6.1.1.4'
B B 0.0013 0.0007 'International Tables Vol C Tables 4.2.6.8 and 6.1.1.4'
N N 0.0061 0.0033 'International Tables Vol C Tables 4.2.6.8 and 6.1.1.4'
O O 0.0106 0.0060 'International Tables Vol C Tables 4.2.6.8 and 6.1.1.4'
F F 0.0171 0.0103 'International Tables Vol C Tables 4.2.6.8 and 6.1.1.4'
Fe Fe 0.3463 0.8444 'International Tables Vol C Tables 4.2.6.8 and 6.1.1.4'

loop_
_geom_angle_atom_site_label_1
_geom_angle_atom_site_label_2
_geom_angle_atom_site_label_3
_geom_angle
C2 C1 C7 123.5(7)
C2 C1 N3 118.3(6)
C7 C1 N3 118.2(6)
C1 C2 C4 117.4(7)
C1 C2 C3 123.1(6)
C4 C2 C3 119.4(7)
C2 C3 H3A 109.5
C2 C3 H3B 109.5
H3A C3 H3B 109.5
C2 C3 H3C 109.5
H3A C3 H3C 109.5
H3B C3 H3C 109.5
C5 C4 C2 120.6(8)
C5 C4 H4 119.7
C2 C4 H4 119.7
C6 C5 C4 120.8(8)
C6 C5 H5 119.6
C4 C5 H5 119.6
C5 C6 C7 121.8(8)
C5 C6 H6 119.1
C7 C6 H6 119.1
C6 C7 C1 116.0(7)
C6 C7 C8 120.4(8)
C1 C7 C8 123.6(7)
C7 C8 H8A 109.5
C7 C8 H8B 109.5
H8A C8 H8B 109.5
C7 C8 H8C 109.5
H8A C8 H8C 109.5
H8B C8 H8C 109.5
C10 C9 H9A 109.5
C10 C9 H9B 109.5
H9A C9 H9B 109.5
C10 C9 H9C 109.5
H9A C9 H9C 109.5
H9B C9 H9C 109.5
N3 C10 C9 124.8(7)
N3 C10 C11 114.7(6)
C9 C10 C11 120.5(6)
N4 C11 C12 125.9(6)
N4 C11 C10 115.8(6)
C12 C11 C10 118.3(6)
C11 C12 H12A 109.5
C11 C12 H12B 109.5
H12A C12 H12B 109.5
C11 C12 H12C 109.5
H12A C12 H12C 109.5
H12B C12 H12C 109.5
C14 C13 C19 123.1(7)
C14 C13 N4 118.5(7)
C19 C13 N4 118.4(6)
C13 C14 C16 117.7(7)
C13 C14 C15 122.2(6)
C16 C14 C15 120.1(7)
C14 C15 H15A 109.5
C14 C15 H15B 109.5
H15A C15 H15B 109.5
C14 C15 H15C 109.5
H15A C15 H15C 109.5
H15B C15 H15C 109.5
C17 C16 C14 119.3(8)
C17 C16 H16 120.3
C14 C16 H16 120.3
C18 C17 C16 122.0(8)
C18 C17 H17 119.0
C16 C17 H17 119.0
C17 C18 C19 119.9(8)
C17 C18 H18 120.0
C19 C18 H18 120.0
C13 C19 C18 117.9(8)
C13 C19 C20 121.6(7)
C18 C19 C20 120.5(8)
C19 C20 H20A 109.5
C19 C20 H20B 109.5
H20A C20 H20B 109.5
C19 C20 H20C 109.5
H20A C20 H20C 109.5
H20B C20 H20C 109.5
O1 N1 Fe1 161.1(6)
O2 N2 Fe1 158.3(6)
C10 N3 C1 120.8(6)
C10 N3 Fe1 117.2(5)
C1 N3 Fe1 122.0(4)
C11 N4 C13 118.8(5)
C11 N4 Fe1 115.3(4)
C13 N4 Fe1 125.6(4)
N1 Fe1 N2 106.7(3)
N1 Fe1 N3 102.6(2)
N2 Fe1 N3 96.9(2)
N1 Fe1 N4 121.2(3)
N2 Fe1 N4 132.1(3)
N3 Fe1 N4 76.8(2)
N1 Fe1 F1 82.6(6)
N2 Fe1 F1 100.8(6)
N3 Fe1 F1 159.3(6)
N4 Fe1 F1 83.4(6)
F4 B1 F3 111(2)
F4 B1 F2 110(2)
F3 B1 F2 109(2)
F4 B1 F1 106(2)
F3 B1 F1 108.8(19)
F2 B1 F1 112(2)
B1 F1 Fe1 122.0(17)
F4' B1' F3' 110.8(13)
F4' B1' F2' 110.7(12)
F3' B1' F2' 109.7(12)
F4' B1' F1' 107.9(13)
F3' B1' F1' 109.9(12)
F2' B1' F1' 107.8(11)

loop_
_geom_bond_atom_site_label_1
_geom_bond_atom_site_label_2
_geom_bond_distance
C1 C2 1.389(9)
C1 C7 1.396(8)
C1 N3 1.455(8)
C2 C4 1.389(10)
C2 C3 1.516(10)
C3 H3A 0.9800
C3 H3B 0.9800
C3 H3C 0.9800
C4 C5 1.369(10)
C4 H4 0.9500
C5 C6 1.365(10)
C5 H5 0.9500
C6 C7 1.394(10)
C6 H6 0.9500
C7 C8 1.500(9)
C8 H8A 0.9800
C8 H8B 0.9800
C8 H8C 0.9800
C9 C10 1.485(9)
C9 H9A 0.9800
C9 H9B 0.9800
C9 H9C 0.9800
C10 N3 1.283(8)
C10 C11 1.505(9)
C11 N4 1.287(8)
C11 C12 1.504(9)
C12 H12A 0.9800
C12 H12B 0.9800
C12 H12C 0.9800
C13 C14 1.390(9)
C13 C19 1.393(9)
C13 N4 1.452(8)
C14 C16 1.409(10)
C14 C15 1.486(9)
C15 H15A 0.9800
C15 H15B 0.9800
C15 H15C 0.9800
C16 C17 1.385(10)
C16 H16 0.9500
C17 C18 1.375(11)
C17 H17 0.9500
C18 C19 1.398(9)
C18 H18 0.9500
C19 C20 1.503(9)
C20 H20A 0.9800
C20 H20B 0.9800
C20 H20C 0.9800
N1 O1 1.184(7)
N1 Fe1 1.680(7)
N2 O2 1.160(6)
N2 Fe1 1.697(6)
N3 Fe1 2.079(5)
N4 Fe1 2.108(5)
Fe1 F1 2.30(2)
B1 F4 1.37(2)
B1 F3 1.37(2)
B1 F2 1.38(2)
B1 F1 1.43(2)
B1' F4' 1.366(14)
B1' F3' 1.370(15)
B1' F2' 1.379(14)
B1' F1' 1.426(15)

loop_
_cod_changelog_entry_id
_cod_changelog_entry_author
_cod_changelog_entry_date
_cod_changelog_entry_text
1 'Vaitkus, Antanas' 2023-12-21T11:27:00+02:00
;
 Removed extra trailing star ('*') symbols from the '_shelx_hkl_checksum' data
 item value. This modification resulted in a correct checksum value. 
;
